data_7110862
loop_
_publ_author_name
'Meth-Cohn, Otto'
'Chen, Yi'
'Williams, David J.'

_publ_section_title
;
 Enantiopure epoxidation of electrophilic alkenes
;
_journal_issue 6
_journal_name_full 'Chemical Communications'
_journal_page_first 495
_journal_paper_doi 10.1039/b000520g
_journal_year 2000
_chemical_formula_sum 'C14 H17 N O3'
_chemical_formula_weight 247.29
_chemical_name_systematic
; 
 ? 
;
_space_group_IT_number 4
_symmetry_cell_setting monoclinic
_symmetry_space_group_name_Hall 'P 2yb'
_symmetry_space_group_name_H-M 'P 1 21 1'
_atom_sites_solution_hydrogens geom
_atom_sites_solution_primary direct
_atom_sites_solution_secondary difmap
_audit_creation_method SHELXL
_cell_angle_alpha 90.00
_cell_angle_beta 104.16(2)
_cell_angle_gamma 90.00
_cell_formula_units_Z 2
_cell_length_a 6.269(2)
_cell_length_b 8.6418(12)
_cell_length_c 12.173(2)
_cell_measurement_reflns_used 23
_cell_measurement_temperature 293(2)
_cell_measurement_theta_max 12.45
_cell_measurement_theta_min 5.02
_cell_volume 639.4(3)
_computing_cell_refinement 'Siemens XSCANS'
_computing_data_collection 'Siemens XSCANS'
_computing_data_reduction 'Siemens SHELXTL'
_computing_molecular_graphics 'Siemens SHELXTL'
_computing_publication_material 'Siemens SHELXTL'
_computing_structure_refinement 'SHELXL-93 (Sheldrick, 1993)'
_computing_structure_solution 'SHELXS-86 (Sheldrick, 1990)'
_diffrn_ambient_temperature 293(2)
_diffrn_measurement_device 'Siemens P4'
_diffrn_measurement_method '\w scans'
_diffrn_radiation_monochromator graphite
_diffrn_radiation_source 'fine-focus sealed tube'
_diffrn_radiation_type MoK\a
_diffrn_radiation_wavelength 0.71073
_diffrn_reflns_av_R_equivalents 0.0148
_diffrn_reflns_av_sigmaI/netI 0.0317
_diffrn_reflns_limit_h_max 8
_diffrn_reflns_limit_h_min 0
_diffrn_reflns_limit_k_max 12
_diffrn_reflns_limit_k_min 0
_diffrn_reflns_limit_l_max 16
_diffrn_reflns_limit_l_min -17
_diffrn_reflns_number 2121
_diffrn_reflns_theta_max 29.99
_diffrn_reflns_theta_min 2.92
_diffrn_standards_decay_% 6.91
_diffrn_standards_interval_count 97
_diffrn_standards_number 3
_exptl_absorpt_coefficient_mu 0.090
_exptl_absorpt_correction_type none
_exptl_crystal_density_diffrn 1.284
_exptl_crystal_F_000 264
_refine_diff_density_max 0.250
_refine_diff_density_min -0.121
_refine_diff_density_rms 0.037
_refine_ls_abs_structure_details 'Flack H D (1983), Acta Cryst. A39, 876-881'
_refine_ls_abs_structure_Flack -1.29(161)
_refine_ls_extinction_method none
_refine_ls_goodness_of_fit_all 1.053
_refine_ls_goodness_of_fit_obs 1.076
_refine_ls_matrix_type full
_refine_ls_number_parameters 155
_refine_ls_number_reflns 1887
_refine_ls_number_restraints 2
_refine_ls_restrained_S_all 1.064
_refine_ls_restrained_S_obs 1.075
_refine_ls_R_factor_all 0.0556
_refine_ls_R_factor_obs 0.0460
_refine_ls_shift/esd_max 0.001
_refine_ls_shift/esd_mean 0.000
_refine_ls_structure_factor_coef Fsqd
_refine_ls_weighting_details 'w=1/[\s^2^(Fo^2^)+(0.0781P)^2^+0.0000P] where P=(Fo^2^+2Fc^2^)/3'
_refine_ls_weighting_scheme calc
_refine_ls_wR_factor_all 0.1256
_refine_ls_wR_factor_obs 0.1166
_reflns_number_observed 1674
_reflns_number_total 1961
_reflns_observed_criterion >2sigma(I)
_cod_data_source_file b000520gsup1.cif
_cod_data_source_block omc9901
_cod_depositor_comments
;
The following automatic conversions were performed:

'_symmetry_cell_setting' value 'Monoclinic' changed to 'monoclinic'
according to /home/saulius/struct/CIF-dictionaries/cif_core.dic
dictionary named 'cif_core.dic' version 2.4.2 from 2011-04-26.

Automatic conversion script
Id: cif_fix_values 1891 2012-01-12 08:04:46Z andrius 

The following automatic conversions were performed:

'_refine_ls_weighting_scheme' value 'calc
w=1/[\s^2^(Fo^2^)+(0.0781P)^2^+0.0000P] where P=(Fo^2^+2Fc^2^)/3' was
changed to 'calc'. New tag '_refine_ls_weighting_details' was
created. The value of the new tag was set to
'w=1/[\s^2^(Fo^2^)+(0.0781P)^2^+0.0000P] where P=(Fo^2^+2Fc^2^)/3'.

Automatic conversion script
Id: cif_fix_values 3143 2015-03-26 13:38:13Z robertas 
;
_cod_original_cell_volume 639.5(2)
_cod_original_sg_symbol_H-M P2(1)
_cod_database_code 7110862

loop_
_symmetry_equiv_pos_as_xyz
'x, y, z'
'-x, y+1/2, -z'

loop_
_atom_site_aniso_label
_atom_site_aniso_U_11
_atom_site_aniso_U_22
_atom_site_aniso_U_33
_atom_site_aniso_U_23
_atom_site_aniso_U_13
_atom_site_aniso_U_12
O1 0.0553(8) 0.0483(7) 0.0468(6) -0.0106(6) 0.0070(6) 0.0102(7)
C2 0.0417(9) 0.0522(10) 0.0500(8) -0.0022(8) 0.0115(7) 0.0107(8)
C3 0.0506(10) 0.0367(7) 0.0428(7) 0.0016(6) 0.0049(7) 0.0034(8)
C4 0.0595(12) 0.0538(11) 0.0522(10) -0.0040(9) -0.0024(9) 0.0005(11)
C5 0.093(2) 0.082(2) 0.0425(9) -0.0085(11) 0.0056(12) 0.001(2)
C6 0.075(2) 0.0716(15) 0.0456(9) -0.0132(10) 0.0216(11) 0.0009(13)
N7 0.0513(9) 0.0481(8) 0.0421(7) -0.0037(6) 0.0144(7) 0.0017(7)
C8 0.0403(8) 0.0412(8) 0.0479(8) -0.0036(7) 0.0162(7) -0.0018(8)
O8 0.0469(8) 0.0670(11) 0.0690(9) -0.0099(8) 0.0179(7) 0.0120(8)
C9 0.0400(8) 0.0358(7) 0.0416(7) -0.0026(6) 0.0073(6) -0.0042(6)
C10 0.0498(10) 0.0415(8) 0.0462(8) 0.0014(7) 0.0064(8) -0.0013(8)
O10 0.0761(13) 0.087(2) 0.0652(11) 0.0068(11) 0.0063(10) 0.0360(13)
C11 0.0507(11) 0.0494(9) 0.0416(8) 0.0038(7) 0.0033(8) -0.0043(9)
C12 0.0569(12) 0.078(2) 0.0490(9) 0.0053(10) 0.0090(9) -0.0039(13)
C13 0.078(2) 0.119(3) 0.0507(11) 0.009(2) 0.0207(12) 0.016(2)
C14 0.111(3) 0.095(2) 0.0430(10) -0.0065(12) 0.0027(14) 0.020(2)
C15 0.095(2) 0.086(2) 0.0581(13) -0.0159(14) -0.007(2) -0.014(2)
C16 0.0622(14) 0.073(2) 0.0596(12) -0.0058(11) 0.0009(11) -0.0185(14)

loop_
_atom_site_label
_atom_site_type_symbol
_atom_site_fract_x
_atom_site_fract_y
_atom_site_fract_z
_atom_site_U_iso_or_equiv
_atom_site_thermal_displace_type
_atom_site_occupancy
_atom_site_calc_flag
_atom_site_refinement_flags
O1 O 0.6315(3) 0.8049(2) 0.09171(12) 0.0511(4) Uani 1 d .
C2 C 0.4454(3) 0.7459(3) 0.0108(2) 0.0479(4) Uani 1 d .
H2A H 0.3160(3) 0.8066(3) 0.0124(2) 0.057 Uiso 1 calc R
H2B H 0.4185(3) 0.6396(3) 0.0289(2) 0.057 Uiso 1 calc R
C3 C 0.4900(4) 0.7542(2) -0.1048(2) 0.0445(4) Uani 1 d .
H3A H 0.5161(4) 0.8620(2) -0.1230(2) 0.053 Uiso 1 calc R
C4 C 0.3202(5) 0.6820(3) -0.2027(2) 0.0579(5) Uani 1 d .
H4A H 0.2540(5) 0.5908(3) -0.1785(2) 0.070 Uiso 1 calc R
H4B H 0.2053(5) 0.7554(3) -0.2359(2) 0.070 Uiso 1 calc R
C5 C 0.4579(6) 0.6406(4) -0.2850(2) 0.0742(8) Uani 1 d .
H5A H 0.4853(6) 0.7312(4) -0.3265(2) 0.089 Uiso 1 calc R
H5B H 0.3847(6) 0.5628(4) -0.3386(2) 0.089 Uiso 1 calc R
C6 C 0.6723(5) 0.5776(4) -0.2104(2) 0.0628(6) Uani 1 d .
H6A H 0.6644(5) 0.4666(4) -0.2002(2) 0.075 Uiso 1 calc R
H6B H 0.7963(5) 0.6012(4) -0.2420(2) 0.075 Uiso 1 calc R
N7 N 0.6878(3) 0.6613(2) -0.10252(14) 0.0466(4) Uani 1 d .
C8 C 0.8409(3) 0.6320(2) -0.0088(2) 0.0422(4) Uani 1 d .
O8 O 0.9919(3) 0.5374(3) -0.0056(2) 0.0603(4) Uani 1 d .
C9 C 0.8284(3) 0.7199(2) 0.09919(14) 0.0396(3) Uani 1 d .
H9A H 0.9492(3) 0.7949(2) 0.11440(14) 0.048 Uiso 1 calc R
C10 C 0.8702(4) 0.6082(2) 0.2015(2) 0.0467(4) Uani 1 d .
H10A H 0.7593(4) 0.5259(2) 0.1849(2) 0.056 Uiso 1 calc R
O10 O 1.0821(4) 0.5388(3) 0.2191(2) 0.0780(7) Uani 1 d D
H10B H 1.1011(72) 0.5248(64) 0.1489(15) 0.108(16) Uiso 1 d D
C11 C 0.8513(3) 0.6898(2) 0.30882(11) 0.0486(4) Uani 1 d G
C12 C 0.6639(3) 0.6710(3) 0.34927(13) 0.0619(6) Uani 1 d G
H12A H 0.5485(3) 0.6099(3) 0.3096(2) 0.074 Uiso 1 calc R
C13 C 0.6490(3) 0.7435(3) 0.44904(14) 0.0816(10) Uani 1 d G
H13A H 0.5237(4) 0.7310(5) 0.4761(2) 0.098 Uiso 1 calc R
C14 C 0.8216(4) 0.8348(3) 0.50836(13) 0.0861(11) Uani 1 d G
H14A H 0.8116(5) 0.8834(4) 0.5751(2) 0.103 Uiso 1 calc R
C15 C 1.0090(4) 0.8536(3) 0.4679(2) 0.0839(11) Uani 1 d G
H15A H 1.1244(5) 0.9147(4) 0.5076(2) 0.101 Uiso 1 calc R
C16 C 1.0239(3) 0.7811(2) 0.36814(15) 0.0673(7) Uani 1 d G
H16A H 1.1492(3) 0.7937(4) 0.3411(2) 0.081 Uiso 1 calc R

loop_
_atom_type_symbol
_atom_type_description
_atom_type_scat_dispersion_real
_atom_type_scat_dispersion_imag
_atom_type_scat_source
C C 0.0033 0.0016 'International Tables Vol C Tables 4.2.6.8 and 6.1.1.4'
H H 0.0000 0.0000 'International Tables Vol C Tables 4.2.6.8 and 6.1.1.4'
N N 0.0061 0.0033 'International Tables Vol C Tables 4.2.6.8 and 6.1.1.4'
O O 0.0106 0.0060 'International Tables Vol C Tables 4.2.6.8 and 6.1.1.4'

loop_
_geom_angle_atom_site_label_1
_geom_angle_atom_site_label_2
_geom_angle_atom_site_label_3
_geom_angle
C9 O1 C2 114.30(15)
O1 C2 C3 108.8(2)
N7 C3 C2 107.8(2)
N7 C3 C4 102.5(2)
C2 C3 C4 117.3(2)
C5 C4 C3 102.2(2)
C4 C5 C6 104.6(2)
N7 C6 C5 102.2(2)
C8 N7 C3 123.4(2)
C8 N7 C6 123.2(2)
C3 N7 C6 112.1(2)
O8 C8 N7 122.6(2)
O8 C8 C9 119.7(2)
N7 C8 C9 117.7(2)
O1 C9 C8 115.23(15)
O1 C9 C10 110.4(2)
C8 C9 C10 110.2(2)
O10 C10 C11 109.5(2)
O10 C10 C9 110.6(2)
C11 C10 C9 111.7(2)
C12 C11 C16 120.0
C12 C11 C10 120.17(14)
C16 C11 C10 119.82(14)
C11 C12 C13 120.0
C14 C13 C12 120.0
C15 C14 C13 120.0
C14 C15 C16 120.0
C15 C16 C11 120.0

loop_
_geom_bond_atom_site_label_1
_geom_bond_atom_site_label_2
_geom_bond_distance
O1 C9 1.420(2)
O1 C2 1.424(3)
C2 C3 1.502(3)
C3 N7 1.472(3)
C3 C4 1.524(3)
C4 C5 1.516(4)
C5 C6 1.526(4)
C6 N7 1.481(3)
N7 C8 1.323(3)
C8 O8 1.244(3)
C8 C9 1.537(2)
C9 C10 1.547(3)
C10 O10 1.425(3)
C10 C11 1.514(2)
C11 C12 1.39
C11 C16 1.39
C12 C13 1.39
C13 C14 1.39
C14 C15 1.39
C15 C16 1.39
